data_1539802
loop_
_publ_author_name
'Eulenberger, G.'

_publ_section_title
;
 The crystal structure of Tl2 [Ge2 S4], a ternary thallium(I) sulphide
 with divalent and tetravalent germanium
;
_journal_name_full 'Journal of the Less-Common Metals'
_journal_page_first 65
_journal_page_last 72
_journal_volume 108
_journal_year 1985
_chemical_formula_sum 'Ge S2 Tl'
_space_group_IT_number 62
_symmetry_space_group_name_Hall '-P 2ac 2n'
_symmetry_space_group_name_H-M 'P n m a'
_cell_angle_alpha 90
_cell_angle_beta 90
_cell_angle_gamma 90
_cell_formula_units_Z 8
_cell_length_a 8.824
_cell_length_b 6.633
_cell_length_c 13.977
_cell_volume 818.068
_citation_journal_id_ASTM JCOMAH
_cod_data_source_file Eulenberger_JCOMAH_1985_321.cif
_cod_data_source_block Ge1S2Tl1
_cod_original_cell_volume 818.0681
_cod_original_formula_sum 'Ge1 S2 Tl1'
_cod_database_code 1539802

loop_
_symmetry_equiv_pos_as_xyz
x,y,z
-x+1/2,-y,z+1/2
x+1/2,-y+1/2,-z+1/2
-x,y+1/2,-z
-x,-y,-z
x-1/2,y,-z-1/2
-x-1/2,y-1/2,z-1/2
x,-y-1/2,z

loop_
_atom_site_label
_atom_site_type_symbol
_atom_site_fract_x
_atom_site_fract_y
_atom_site_fract_z
_atom_site_occupancy
_atom_site_U_iso_or_equiv
Ge1 Ge 0.0893 0.25 0.9598 1 0.0
Tl2 Tl 0.4835 0.25 0.8553 1 0.0
S3 S 0.3435 0.9968 0.3479 1 0.0
Tl1 Tl 0.1533 0.25 0.1803 1 0.0
S1 S 0.9949 0.25 0.4226 1 0.0
S2 S 0.3276 0.25 0.5822 1 0.0
Ge2 Ge 0.2393 0.25 0.4327 1 0.0
